data_2011723
loop_
_publ_author_name
'Bei, Fengli'
'Jian, Fangfang'
'Yang, Xujie'
'Lu, Lude'
'Wang, Xin'
'Razak, Ibrahim Abdul'
'Shanmuga Sundara Raj, S.'
'Fun, Hoong-Kun'

_publ_section_title
;
 Bis(2-benzyl-1<i>H</i>-benzimidazole-<i>N</i>^3^)dichorozinc(II)
;
_journal_issue 1
_journal_name_full 'Acta Crystallographica Section C'
_journal_page_first 45
_journal_page_last 46
_journal_paper_doi 10.1107/S0108270100014876
_journal_volume 57
_journal_year 2001
_chemical_formula_iupac '[Zn Cl2 (C14 H12 N2)2]'
_chemical_formula_sum 'C28 H24 Cl2 N4 Zn'
_chemical_formula_weight 552.78
_chemical_name_systematic
;
Dichorobis(2-benzyl)benzimidazolo Zinc(II)
;
_space_group_IT_number 14
_symmetry_cell_setting monoclinic
_symmetry_space_group_name_Hall '-P 2yn'
_symmetry_space_group_name_H-M 'P 1 21/n 1'
_audit_creation_method SHELXL-97
_cell_angle_alpha 90.00
_cell_angle_beta 111.9430(10)
_cell_angle_gamma 90.00
_cell_formula_units_Z 4
_cell_length_a 11.8623(2)
_cell_length_b 16.36740(10)
_cell_length_c 14.1767(2)
_cell_measurement_reflns_used 8192
_cell_measurement_temperature 293(2)
_cell_measurement_theta_max 28.32
_cell_measurement_theta_min 1.92
_cell_volume 2553.08(6)
_computing_cell_refinement 'SAINT (Siemens, 1996)'
_computing_data_collection 'SMART (Siemens, 1996)'
_computing_data_reduction SAINT
_computing_molecular_graphics SHELXTL
_computing_publication_material
;
SHELXTL and PLATON (Spek, 1990)
;
_computing_structure_refinement SHELXTL
_computing_structure_solution 'SHELXTL (Sheldrick, 1997)'
_diffrn_ambient_temperature 293(2)
_diffrn_detector_area_resol_mean 8.33
_diffrn_measurement_device_type
;
Siemens SMART CCD area-detector
;
_diffrn_measurement_method \w
_diffrn_radiation_monochromator graphite
_diffrn_radiation_source 'fine-focus sealed tube'
_diffrn_radiation_type MoK\a
_diffrn_radiation_wavelength .71073
_diffrn_reflns_av_R_equivalents .073
_diffrn_reflns_av_sigmaI/netI .082
_diffrn_reflns_limit_h_max 15
_diffrn_reflns_limit_h_min -7
_diffrn_reflns_limit_k_max 21
_diffrn_reflns_limit_k_min -21
_diffrn_reflns_limit_l_max 18
_diffrn_reflns_limit_l_min -18
_diffrn_reflns_number 17665
_diffrn_reflns_theta_max 28.28
_diffrn_reflns_theta_min 1.92
_diffrn_standards_decay_% negligible
_exptl_absorpt_coefficient_mu 1.196
_exptl_absorpt_correction_T_max .796
_exptl_absorpt_correction_T_min .731
_exptl_absorpt_correction_type empirical
_exptl_absorpt_process_details '(SADABS; Sheldrick, 1996)'
_exptl_crystal_colour red
_exptl_crystal_density_diffrn 1.438
_exptl_crystal_density_method 'not measured'
_exptl_crystal_description slab
_exptl_crystal_F_000 1136
_exptl_crystal_size_max .28
_exptl_crystal_size_mid .24
_exptl_crystal_size_min .20
_refine_diff_density_max .74
_refine_diff_density_min -1.51
_refine_ls_extinction_method none
_refine_ls_goodness_of_fit_ref .93
_refine_ls_hydrogen_treatment constr
_refine_ls_matrix_type full
_refine_ls_number_parameters 316
_refine_ls_number_reflns 6226
_refine_ls_number_restraints 0
_refine_ls_restrained_S_all .93
_refine_ls_R_factor_all .082
_refine_ls_R_factor_gt .051
_refine_ls_shift/su_max <0.001
_refine_ls_shift/su_mean <0.001
_refine_ls_structure_factor_coef Fsqd
_refine_ls_weighting_details 'calc w = 1/[\s^2^(Fo^2^)+(0.0592P)^2^] where P = (Fo^2^+2Fc^2^)/3'
_refine_ls_weighting_scheme calc
_refine_ls_wR_factor_ref .133
_reflns_number_gt 3898
_reflns_number_total 6226
_reflns_threshold_expression I>2\s(I)'
_cod_data_source_file ln1109.cif
_cod_data_source_block I
_cod_depositor_comments
;
The following automatic conversions were performed:
'_symmetry_cell_setting' value 'Monoclinic' changed to 'monoclinic'
according to '/home/saulius/struct/CIF-dictionaries/cif_core.dic'
dictionary named 'cif_core.dic' version 2.4.1 from 2010-06-29.

Automatic conversion script
Id: cif_fix_enum 1527 2010-12-29 10:47:43Z saulius 

The following automatic conversions were performed:

'_symmetry_cell_setting' value 'Monoclinic' changed to 'monoclinic'
according to /home/saulius/struct/CIF-dictionaries/cif_core.dic
dictionary named 'cif_core.dic' version 2.4.1 from 2010-06-29.

Automatic conversion script
Id: cif_fix_values 1715 2011-07-08 13:25:40Z adriana 
;
_cod_original_sg_symbol_H-M 'P 21/n'
_cod_database_code 2011723
_cod_database_fobs_code 2011723

loop_
_symmetry_equiv_pos_as_xyz
'x, y, z'
'-x+1/2, y+1/2, -z+1/2'
'-x, -y, -z'
'x-1/2, -y-1/2, z-1/2'

loop_
_atom_site_label
_atom_site_fract_x
_atom_site_fract_y
_atom_site_fract_z
_atom_site_U_iso_or_equiv
_atom_site_adp_type
_atom_site_calc_flag
_atom_site_refinement_flags
_atom_site_occupancy
_atom_site_disorder_assembly
_atom_site_disorder_group
_atom_site_type_symbol
Zn1 .17445(3) .22953(2) .46297(2) .03183(12) Uani d . 1 . . Zn
Cl1 .10770(7) .15171(5) .56294(6) .0449(2) Uani d . 1 . . Cl
Cl2 .24012(7) .14669(5) .36634(6) .0447(2) Uani d . 1 . . Cl
N1 .3046(2) .30088(14) .56451(17) .0327(5) Uani d . 1 . . N
N2 .4786(2) .34242(15) .68028(17) .0376(6) Uani d . 1 . . N
H2A .5555 .3494 .7112 .045 Uiso calc R 1 . . H
N3 .0493(2) .30382(14) .36063(16) .0307(5) Uani d . 1 . . N
N4 -.1210(2) .35521(15) .24906(18) .0392(6) Uani d . 1 . . N
H4A -.1972 .3657 .2191 .047 Uiso calc R 1 . . H
C1 .2795(3) .34761(17) .6377(2) .0335(6) Uani d . 1 . . C
C2 .1691(3) .36735(19) .6455(2) .0450(8) Uani d . 1 . . C
H2B .0953 .3501 .5975 .054 Uiso calc R 1 . . H
C3 .1756(3) .4145(2) .7298(3) .0524(9) Uani d . 1 . . C
H3A .1039 .4292 .7376 .063 Uiso calc R 1 . . H
C4 .2858(3) .4402(2) .8022(3) .0511(9) Uani d . 1 . . C
H4B .2857 .4716 .8568 .061 Uiso calc R 1 . . H
C5 .3954(3) .42005(19) .7948(2) .0449(8) Uani d . 1 . . C
H5A .4692 .4369 .8433 .054 Uiso calc R 1 . . H
C6 .3897(3) .37346(17) .7114(2) .0352(7) Uani d . 1 . . C
C7 .4253(3) .29962(18) .5939(2) .0348(7) Uani d . 1 . . C
C8 .4942(3) .25770(19) .5405(2) .0404(7) Uani d . 1 . . C
H8A .4556 .2055 .5159 .049 Uiso calc R 1 . . H
H8B .5754 .2466 .5891 .049 Uiso calc R 1 . . H
C9 .5048(3) .30437(19) .4510(2) .0349(6) Uani d . 1 . . C
C10 .5147(3) .2618(2) .3712(2) .0432(7) Uani d . 1 . . C
H10A .5118 .2050 .3716 .052 Uiso calc R 1 . . H
C11 .5289(3) .3016(2) .2899(2) .0514(9) Uani d . 1 . . C
H11A .5363 .2716 .2368 .062 Uiso calc R 1 . . H
C12 .5320(4) .3845(2) .2882(3) .0602(10) Uani d . 1 . . C
H12A .5414 .4116 .2340 .072 Uiso calc R 1 . . H
C13 .5211(4) .4281(2) .3672(3) .0726(13) Uani d . 1 . . C
H13A .5230 .4849 .3661 .087 Uiso calc R 1 . . H
C14 .5072(4) .3878(2) .4487(3) .0564(10) Uani d . 1 . . C
H14A .4996 .4178 .5017 .068 Uiso calc R 1 . . H
C15 .0777(3) .34993(16) .28891(19) .0322(6) Uani d . 1 . . C
C16 .1892(3) .36436(19) .2800(2) .0423(7) Uani d . 1 . . C
H16A .2612 .3420 .3253 .051 Uiso calc R 1 . . H
C17 .1868(3) .4140(2) .2000(3) .0515(9) Uani d . 1 . . C
H17A .2593 .4249 .1914 .062 Uiso calc R 1 . . H
C18 .0803(3) .4479(2) .1324(2) .0515(9) Uani d . 1 . . C
H18A .0839 .4817 .0808 .062 Uiso calc R 1 . . H
C19 -.0311(3) .4331(2) .1391(2) .0481(8) Uani d . 1 . . C
H19A -.1027 .4554 .0932 .058 Uiso calc R 1 . . H
C20 -.0301(3) .38274(17) .2191(2) .0355(7) Uani d . 1 . . C
C21 -.0705(3) .30873(18) .3338(2) .0335(6) Uani d . 1 . . C
C22 -.1438(3) .27260(19) .3884(2) .0392(7) Uani d . 1 . . C
H22A -.1074 .2210 .4180 .047 Uiso calc R 1 . . H
H22B -.2247 .2611 .3394 .047 Uiso calc R 1 . . H
C23 -.1545(3) .32648(19) .4719(2) .0375(7) Uani d . 1 . . C
C24 -.1701(3) .2907(2) .5537(2) .0487(8) Uani d . 1 . . C
H24A -.1726 .2341 .5576 .058 Uiso calc R 1 . . H
C25 -.1823(3) .3379(3) .6309(3) .0624(11) Uani d . 1 . . C
H25A -.1921 .3127 .6861 .075 Uiso calc R 1 . . H
C26 -.1800(4) .4212(3) .6260(3) .0717(12) Uani d . 1 . . C
H26A -.1896 .4529 .6769 .086 Uiso calc R 1 . . H
C27 -.1635(4) .4574(3) .5455(3) .0737(13) Uani d . 1 . . C
H27A -.1610 .5141 .5422 .088 Uiso calc R 1 . . H
C28 -.1502(4) .4108(2) .4681(3) .0562(10) Uani d . 1 . . C
H28A -.1385 .4364 .4139 .067 Uiso calc R 1 . . H

loop_
_atom_site_aniso_label
_atom_site_aniso_U_11
_atom_site_aniso_U_22
_atom_site_aniso_U_33
_atom_site_aniso_U_12
_atom_site_aniso_U_13
_atom_site_aniso_U_23
Zn1 .0340(2) .0373(2) .02325(16) .00336(15) .00968(13) .00198(14)
Cl1 .0455(5) .0548(5) .0348(4) -.0050(4) .0156(3) .0096(3)
Cl2 .0441(4) .0534(5) .0370(4) .0117(4) .0156(3) -.0055(3)
N1 .0333(13) .0368(13) .0274(11) -.0001(11) .0107(10) .0030(10)
N2 .0328(14) .0442(15) .0308(12) -.0071(11) .0059(11) .0059(11)
N3 .0322(13) .0327(12) .0274(11) .0038(10) .0115(10) -.0028(10)
N4 .0353(14) .0460(15) .0315(12) .0111(12) .0070(11) -.0011(11)
C1 .0393(17) .0318(16) .0283(14) .0004(13) .0113(13) .0050(12)
C2 .0446(19) .0457(19) .0443(18) .0033(15) .0161(16) -.0013(15)
C3 .060(2) .047(2) .057(2) .0065(17) .0307(19) -.0037(17)
C4 .070(3) .0408(19) .0428(18) -.0004(18) .0219(18) -.0054(15)
C5 .057(2) .0387(18) .0338(16) -.0094(16) .0108(15) .0011(14)
C6 .0451(17) .0320(15) .0300(14) -.0048(13) .0158(13) .0049(12)
C7 .0386(17) .0348(16) .0295(14) -.0009(13) .0108(13) .0105(12)
C8 .0391(17) .0455(18) .0379(16) .0067(14) .0157(14) .0094(14)
C9 .0315(15) .0423(17) .0338(14) -.0009(13) .0158(13) .0042(13)
C10 .0422(18) .0447(18) .0461(18) -.0009(15) .0204(15) -.0015(15)
C11 .050(2) .071(2) .0388(17) -.0070(18) .0226(16) -.0099(17)
C12 .082(3) .063(2) .048(2) -.008(2) .039(2) .0066(19)
C13 .128(4) .042(2) .074(3) -.011(2) .068(3) .0020(19)
C14 .090(3) .045(2) .051(2) -.007(2) .046(2) -.0031(17)
C15 .0393(17) .0311(15) .0244(13) .0025(12) .0098(12) -.0021(11)
C16 .0424(18) .0462(19) .0371(16) -.0024(15) .0136(15) .0003(14)
C17 .060(2) .053(2) .0476(19) -.0079(18) .0261(18) .0019(16)
C18 .069(2) .048(2) .0374(17) -.0019(18) .0191(17) .0089(15)
C19 .065(2) .0432(19) .0290(15) .0116(17) .0093(15) .0058(14)
C20 .0425(17) .0351(16) .0263(13) .0058(14) .0098(13) -.0048(12)
C21 .0366(16) .0332(15) .0263(13) .0073(13) .0068(12) -.0050(12)
C22 .0346(16) .0424(18) .0412(16) .0015(14) .0150(14) -.0043(14)
C23 .0336(16) .0444(18) .0359(15) .0056(14) .0145(13) -.0059(14)
C24 .047(2) .057(2) .0433(18) .0043(16) .0190(16) .0018(15)
C25 .057(2) .098(3) .0372(18) .013(2) .0228(17) .001(2)
C26 .077(3) .094(3) .045(2) .017(3) .023(2) -.023(2)
C27 .101(4) .055(2) .068(3) .010(2) .034(3) -.018(2)
C28 .079(3) .049(2) .0465(19) .0044(19) .030(2) -.0064(17)

loop_
_atom_type_symbol
_atom_type_description
_atom_type_scat_dispersion_real
_atom_type_scat_dispersion_imag
_atom_type_scat_source
C C .0033 .0016 'International Tables Vol C Tables 4.2.6.8 and 6.1.1.4'
H H .0000 .0000 'International Tables Vol C Tables 4.2.6.8 and 6.1.1.4'
N N .0061 .0033 'International Tables Vol C Tables 4.2.6.8 and 6.1.1.4'
Cl Cl .1484 .1585 'International Tables Vol C Tables 4.2.6.8 and 6.1.1.4'
Zn Zn .2839 1.4301 'International Tables Vol C Tables 4.2.6.8 and 6.1.1.4'

loop_
_geom_angle_atom_site_label_1
_geom_angle_atom_site_label_2
_geom_angle_atom_site_label_3
_geom_angle
_geom_angle_publ_flag
N1 Zn1 N3 108.54(9) yes
N1 Zn1 Cl1 103.32(7) yes
N3 Zn1 Cl1 116.67(7) yes
N1 Zn1 Cl2 115.44(7) yes
N3 Zn1 Cl2 104.47(6) yes
Cl1 Zn1 Cl2 108.84(3) yes
C7 N1 C1 106.0(2) ?
C7 N1 Zn1 130.8(2) ?
C1 N1 Zn1 121.27(19) ?
C7 N2 C6 109.1(2) ?
C21 N3 C15 106.3(2) ?
C21 N3 Zn1 130.9(2) ?
C15 N3 Zn1 121.73(18) ?
C21 N4 C20 108.6(2) ?
C2 C1 C6 120.9(3) ?
C2 C1 N1 130.4(3) ?
C6 C1 N1 108.6(3) ?
C1 C2 C3 116.2(3) ?
C4 C3 C2 122.2(3) ?
C5 C4 C3 121.5(3) ?
C4 C5 C6 116.6(3) ?
N2 C6 C5 132.4(3) ?
N2 C6 C1 105.1(2) ?
C5 C6 C1 122.5(3) ?
N1 C7 N2 111.1(3) ?
N1 C7 C8 125.7(3) ?
N2 C7 C8 123.2(3) ?
C7 C8 C9 115.3(2) ?
C14 C9 C10 118.7(3) ?
C14 C9 C8 121.9(3) ?
C10 C9 C8 119.4(3) ?
C9 C10 C11 121.4(3) ?
C12 C11 C10 119.7(3) ?
C11 C12 C13 119.6(3) ?
C12 C13 C14 120.5(3) ?
C9 C14 C13 120.2(3) ?
C16 C15 C20 121.2(3) ?
C16 C15 N3 130.4(3) ?
C20 C15 N3 108.4(2) ?
C17 C16 C15 116.3(3) ?
C18 C17 C16 122.4(3) ?
C19 C18 C17 122.0(3) ?
C18 C19 C20 116.2(3) ?
N4 C20 C19 132.4(3) ?
N4 C20 C15 105.7(2) ?
C19 C20 C15 121.9(3) ?
N3 C21 N4 111.0(3) ?
N3 C21 C22 126.7(3) ?
N4 C21 C22 122.3(3) ?
C21 C22 C23 114.2(2) ?
C24 C23 C28 118.4(3) ?
C24 C23 C22 119.2(3) ?
C28 C23 C22 122.3(3) ?
C23 C24 C25 121.0(4) ?
C26 C25 C24 120.3(4) ?
C27 C26 C25 119.2(3) ?
C26 C27 C28 121.0(4) ?
C23 C28 C27 120.0(3) ?

loop_
_geom_bond_atom_site_label_1
_geom_bond_atom_site_label_2
_geom_bond_site_symmetry_2
_geom_bond_distance
_geom_bond_publ_flag
Zn1 N1 . 2.039(2) yes
Zn1 N3 . 2.044(2) yes
Zn1 Cl1 . 2.2575(8) yes
Zn1 Cl2 . 2.2626(8) yes
N1 C7 . 1.334(4) ?
N1 C1 . 1.407(4) ?
N2 C7 . 1.346(4) ?
N2 C6 . 1.383(4) ?
N3 C21 . 1.329(4) ?
N3 C15 . 1.405(3) ?
N4 C21 . 1.358(4) ?
N4 C20 . 1.375(4) ?
C1 C2 . 1.393(4) ?
C1 C6 . 1.400(4) ?
C2 C3 . 1.400(4) ?
C3 C4 . 1.391(5) ?
C4 C5 . 1.382(5) ?
C5 C6 . 1.387(4) ?
C7 C8 . 1.474(4) ?
C8 C9 . 1.527(4) ?
C9 C14 . 1.367(4) ?
C9 C10 . 1.370(4) ?
C10 C11 . 1.389(5) ?
C11 C12 . 1.358(5) ?
C12 C13 . 1.373(5) ?
C13 C14 . 1.393(5) ?
C15 C16 . 1.395(4) ?
C15 C20 . 1.399(4) ?
C16 C17 . 1.388(4) ?
C17 C18 . 1.384(5) ?
C18 C19 . 1.382(5) ?
C19 C20 . 1.398(4) ?
C21 C22 . 1.485(4) ?
C22 C23 . 1.519(4) ?
C23 C24 . 1.373(4) ?
C23 C28 . 1.383(4) ?
C24 C25 . 1.390(5) ?
C25 C26 . 1.366(6) ?
C26 C27 . 1.363(5) ?
C27 C28 . 1.392(5) ?

loop_
_geom_hbond_atom_site_label_D
_geom_hbond_atom_site_label_H
_geom_hbond_atom_site_label_A
_geom_hbond_site_symmetry_A
_geom_hbond_distance_DH
_geom_hbond_distance_HA
_geom_hbond_distance_DA
_geom_hbond_angle_DHA
_geom_hbond_publ_flag
N2 H2A Cl2 4_666 .86 2.46 3.240(3) 152 yes
N4 H4A Cl1 4_565 .86 2.55 3.314(3) 148 yes
C8 H8A Cl2 1_555 .97 2.81 3.594(3) 138 no

loop_
_geom_torsion_atom_site_label_1
_geom_torsion_atom_site_label_2
_geom_torsion_atom_site_label_3
_geom_torsion_atom_site_label_4
_geom_torsion
N3 Zn1 N1 C7 -127.2(2)
Cl1 Zn1 N1 C7 108.4(2)
Cl2 Zn1 N1 C7 -10.3(3)
N3 Zn1 N1 C1 71.1(2)
Cl1 Zn1 N1 C1 -53.4(2)
Cl2 Zn1 N1 C1 -172.09(18)
N1 Zn1 N3 C21 -124.5(2)
Cl1 Zn1 N3 C21 -8.3(3)
Cl2 Zn1 N3 C21 111.9(2)
N1 Zn1 N3 C15 69.1(2)
Cl1 Zn1 N3 C15 -174.72(17)
Cl2 Zn1 N3 C15 -54.5(2)
C7 N1 C1 C2 -178.7(3)
Zn1 N1 C1 C2 -13.0(4)
C7 N1 C1 C6 -.3(3)
Zn1 N1 C1 C6 165.41(18)
C6 C1 C2 C3 .7(4)
N1 C1 C2 C3 178.9(3)
C1 C2 C3 C4 -.3(5)
C2 C3 C4 C5 -.2(5)
C3 C4 C5 C6 .3(5)
C7 N2 C6 C5 179.0(3)
C7 N2 C6 C1 -.8(3)
C4 C5 C6 N2 -179.7(3)
C4 C5 C6 C1 .0(4)
C2 C1 C6 N2 179.2(3)
N1 C1 C6 N2 .7(3)
C2 C1 C6 C5 -.6(4)
N1 C1 C6 C5 -179.1(3)
C1 N1 C7 N2 -.2(3)
Zn1 N1 C7 N2 -164.03(18)
C1 N1 C7 C8 180.0(3)
Zn1 N1 C7 C8 16.1(4)
C6 N2 C7 N1 .6(3)
C6 N2 C7 C8 -179.5(2)
N1 C7 C8 C9 81.8(4)
N2 C7 C8 C9 -98.0(3)
C7 C8 C9 C14 30.9(5)
C7 C8 C9 C10 -150.5(3)
C14 C9 C10 C11 1.0(5)
C8 C9 C10 C11 -177.7(3)
C9 C10 C11 C12 -.7(5)
C10 C11 C12 C13 .1(6)
C11 C12 C13 C14 .2(7)
C10 C9 C14 C13 -.8(6)
C8 C9 C14 C13 177.8(4)
C12 C13 C14 C9 .2(7)
C21 N3 C15 C16 -178.9(3)
Zn1 N3 C15 C16 -9.6(4)
C21 N3 C15 C20 .4(3)
Zn1 N3 C15 C20 169.74(18)
C20 C15 C16 C17 1.3(4)
N3 C15 C16 C17 -179.4(3)
C15 C16 C17 C18 .2(5)
C16 C17 C18 C19 -1.3(5)
C17 C18 C19 C20 .8(5)
C21 N4 C20 C19 -178.7(3)
C21 N4 C20 C15 .7(3)
C18 C19 C20 N4 -180.0(3)
C18 C19 C20 C15 .7(4)
C16 C15 C20 N4 178.7(3)
N3 C15 C20 N4 -.7(3)
C16 C15 C20 C19 -1.8(4)
N3 C15 C20 C19 178.8(3)
C15 N3 C21 N4 .0(3)
Zn1 N3 C21 N4 -167.94(18)
C15 N3 C21 C22 -177.5(3)
Zn1 N3 C21 C22 14.5(4)
C20 N4 C21 N3 -.5(3)
C20 N4 C21 C22 177.2(2)
N3 C21 C22 C23 86.8(4)
N4 C21 C22 C23 -90.6(3)
C21 C22 C23 C24 -151.6(3)
C21 C22 C23 C28 29.1(4)
C28 C23 C24 C25 .5(5)
C22 C23 C24 C25 -178.9(3)
C23 C24 C25 C26 .6(6)
C24 C25 C26 C27 -1.2(6)
C25 C26 C27 C28 .7(7)
C24 C23 C28 C27 -.9(6)
C22 C23 C28 C27 178.4(3)
C26 C27 C28 C23 .4(6)
